data_4125909
loop_
_publ_author_name
'Marinelli, Davide'
'Fasano, Francesco'
'Najjari, Btissam'
'Demitri, Nicola'
'Bonifazi, Davide'

_publ_section_title
;
 Borazino-Doped Polyphenylenes.
;
_journal_name_full 'Journal of the American Chemical Society'
_journal_paper_doi 10.1021/jacs.7b01477
_journal_year 2017
_chemical_formula_moiety 'C135 H108 B3 N3, 1.67(C H Cl3)'
_chemical_formula_sum 'C136.67 H109.67 B3 Cl5 N3'
_chemical_formula_weight 2003.77
_space_group_crystal_system trigonal
_space_group_IT_number 167
_space_group_name_Hall '-R 3 2"c'
_space_group_name_H-M_alt 'R -3 c :H'
_symmetry_space_group_name_Hall '-R 3 2"c'
_symmetry_space_group_name_H-M 'R -3 c :H'
_atom_sites_solution_hydrogens mixed
_atom_sites_solution_primary direct
_atom_sites_solution_secondary difmap
_audit_creation_method SHELXL-2014/7
_cell_angle_alpha 90
_cell_angle_beta 90
_cell_angle_gamma 120
_cell_formula_units_Z 18
_cell_length_a 38.284(5)
_cell_length_b 38.284(5)
_cell_length_c 47.377(9)
_cell_measurement_reflns_used 23263
_cell_measurement_temperature 100(2)
_cell_measurement_theta_max 24.315
_cell_measurement_theta_min 1.646
_cell_volume 60136(16)
_computing_cell_refinement XDS
_computing_data_collection 'Elettra XRD1 Data Collection SW'
_computing_data_reduction XDS
_computing_molecular_graphics 'Ortep3 for Windows - PyMol'
_computing_publication_material 'enCIFer - publCIF'
_computing_structure_refinement 'SHELXL-2014 (Sheldrick, 2013)'
_computing_structure_solution 'Sir2014 (Burla, 2015)'
_diffrn_ambient_temperature 100(2)
_diffrn_measured_fraction_theta_full 0.987
_diffrn_measured_fraction_theta_max 0.987
_diffrn_measurement_device_type
;
'Huber 4-circles Kappa Goniometer, Pilatus 2M detector'
;
_diffrn_measurement_method 'Rotating crystal'
_diffrn_radiation_type Synchrotron
_diffrn_radiation_wavelength 0.700
_diffrn_reflns_av_R_equivalents 0.0561
_diffrn_reflns_av_unetI/netI 0.0391
_diffrn_reflns_Laue_measured_fraction_full 0.987
_diffrn_reflns_Laue_measured_fraction_max 0.987
_diffrn_reflns_limit_h_max 45
_diffrn_reflns_limit_h_min -45
_diffrn_reflns_limit_k_max 45
_diffrn_reflns_limit_k_min -45
_diffrn_reflns_limit_l_max 42
_diffrn_reflns_limit_l_min -55
_diffrn_reflns_number 66967
_diffrn_reflns_point_group_measured_fraction_full 0.987
_diffrn_reflns_point_group_measured_fraction_max 0.987
_diffrn_reflns_theta_full 24.315
_diffrn_reflns_theta_max 24.315
_diffrn_reflns_theta_min 1.646
_diffrn_source 'Elettra Synchrotron - XRD1 BL'
_diffrn_standards_decay_% 0
_diffrn_standards_interval_count 0
_diffrn_standards_number 0
_exptl_absorpt_coefficient_mu 0.145
_exptl_absorpt_correction_type none
_exptl_crystal_colour Colourless
_exptl_crystal_density_diffrn 0.996
_exptl_crystal_description Prism
_exptl_crystal_F_000 18912
_exptl_crystal_size_max 0.050
_exptl_crystal_size_mid 0.050
_exptl_crystal_size_min 0.030
_refine_diff_density_max 0.569
_refine_diff_density_min -0.489
_refine_diff_density_rms 0.060
_refine_ls_extinction_coef 0.00115(8)
_refine_ls_extinction_expression Fc^*^=kFc[1+0.001xFc^2^\l^3^/sin(2\q)]^-1/4^
_refine_ls_extinction_method 'SHELXL-2014/7 (Sheldrick 2014'
_refine_ls_goodness_of_fit_ref 1.081
_refine_ls_hydrogen_treatment mixed
_refine_ls_matrix_type full
_refine_ls_number_parameters 726
_refine_ls_number_reflns 11251
_refine_ls_number_restraints 58
_refine_ls_restrained_S_all 1.105
_refine_ls_R_factor_all 0.1551
_refine_ls_R_factor_gt 0.1438
_refine_ls_shift/su_max 0.000
_refine_ls_shift/su_mean 0.000
_refine_ls_structure_factor_coef Fsqd
_refine_ls_weighting_details 'w=1/[\s^2^(Fo^2^)+(0.1100P)^2^+299.0000P] where P=(Fo^2^+2Fc^2^)/3'
_refine_ls_weighting_scheme calc
_refine_ls_wR_factor_gt 0.3349
_refine_ls_wR_factor_ref 0.3418
_reflns_Friedel_coverage 0.000
_reflns_number_gt 9344
_reflns_number_total 11251
_reflns_threshold_expression 'I > 2\s(I)'
_cod_data_source_file ja7b01477_si_002.cif
_cod_data_source_block BDAMA253
_cod_original_cell_volume 60136(21)
_cod_database_code 4125909
_shelx_shelxl_version_number 2014/7
_shelx_space_group_comment
;
The symmetry employed for this shelxl refinement is uniquely defined
by the following loop, which should always be used as a source of
symmetry information in preference to the above space-group names.
They are only intended as comments.
;
_shelx_estimated_absorpt_t_min 0.993
_shelx_estimated_absorpt_t_max 0.996

loop_
_space_group_symop_operation_xyz
'x, y, z'
'-y, x-y, z'
'-x+y, -x, z'
'y, x, -z+1/2'
'x-y, -y, -z+1/2'
'-x, -x+y, -z+1/2'
'x+2/3, y+1/3, z+1/3'
'-y+2/3, x-y+1/3, z+1/3'
'-x+y+2/3, -x+1/3, z+1/3'
'y+2/3, x+1/3, -z+5/6'
'x-y+2/3, -y+1/3, -z+5/6'
'-x+2/3, -x+y+1/3, -z+5/6'
'x+1/3, y+2/3, z+2/3'
'-y+1/3, x-y+2/3, z+2/3'
'-x+y+1/3, -x+2/3, z+2/3'
'y+1/3, x+2/3, -z+7/6'
'x-y+1/3, -y+2/3, -z+7/6'
'-x+1/3, -x+y+2/3, -z+7/6'
'-x, -y, -z'
'y, -x+y, -z'
'x-y, x, -z'
'-y, -x, z-1/2'
'-x+y, y, z-1/2'
'x, x-y, z-1/2'
'-x+2/3, -y+1/3, -z+1/3'
'y+2/3, -x+y+1/3, -z+1/3'
'x-y+2/3, x+1/3, -z+1/3'
'-y+2/3, -x+1/3, z-1/6'
'-x+y+2/3, y+1/3, z-1/6'
'x+2/3, x-y+1/3, z-1/6'
'-x+1/3, -y+2/3, -z+2/3'
'y+1/3, -x+y+2/3, -z+2/3'
'x-y+1/3, x+2/3, -z+2/3'
'-y+1/3, -x+2/3, z+1/6'
'-x+y+1/3, y+2/3, z+1/6'
'x+1/3, x-y+2/3, z+1/6'

loop_
_atom_site_label
_atom_site_type_symbol
_atom_site_fract_x
_atom_site_fract_y
_atom_site_fract_z
_atom_site_U_iso_or_equiv
_atom_site_adp_type
_atom_site_occupancy
_atom_site_site_symmetry_order
_atom_site_calc_flag
_atom_site_refinement_flags_posn
_atom_site_refinement_flags_adp
_atom_site_refinement_flags_occupancy
_atom_site_disorder_assembly
_atom_site_disorder_group
C1_1 C 0.44885(19) 1.11551(19) 0.0833 0.087(2) Uani 1 2 d S T P . .
C2_1 C 0.4839(2) 1.1169(2) 0.0934(2) 0.149(3) Uani 1 1 d . U . . .
C3_1 C 0.5204(3) 1.1532(3) 0.0911(3) 0.225(4) Uani 1 1 d . U . . .
H3_1 H 0.5450 1.1537 0.0952 0.270 Uiso 1 1 calc R U . . .
C4_1 C 0.5214(4) 1.1880(4) 0.0833 0.259(7) Uani 1 2 d S TU P . .
C5_1 C 0.48397(19) 1.0803(2) 0.10531(15) 0.110(2) Uani 1 1 d . U . . .
H5A_1 H 0.5114 1.0877 0.1111 0.165 Uiso 1 1 calc R U . . .
H5B_1 H 0.4660 1.0703 0.1217 0.165 Uiso 1 1 calc R U . . .
H5C_1 H 0.4745 1.0591 0.0909 0.165 Uiso 1 1 calc R U . . .
C6_1 C 0.5633(5) 1.2299(5) 0.0833 0.354(12) Uani 1 2 d S TU P . .
H6A_1 H 0.5825 1.2235 0.0909 0.531 Uiso 0.5 1 d . U P . .
H6B_1 H 0.5679 1.2381 0.0640 0.531 Uiso 0.5 1 d . U P . .
H6C_1 H 0.5586 1.2474 0.0951 0.531 Uiso 0.5 1 d . U P . .
B1_1 B 0.4080(2) 1.0746(2) 0.0833 0.0654(17) Uani 1 2 d S T P . .
N2_1 N 0.33286(13) 0.99953(13) 0.0833 0.0654(13) Uani 1 2 d S T P . .
C52_1 C 0.29501(17) 0.96167(17) 0.0833 0.0707(16) Uani 1 2 d S T P . .
C53_1 C 0.29490(15) 0.92636(15) 0.07804(12) 0.0819(14) Uani 1 1 d . . . . .
H53_1 H 0.3195 0.9267 0.0747 0.098 Uiso 1 1 calc R U . . .
C54_1 C 0.25861(16) 0.89023(16) 0.07766(14) 0.0914(16) Uani 1 1 d . . . . .
H54_1 H 0.2585 0.8659 0.0734 0.110 Uiso 1 1 calc R U . . .
C55_1 C 0.22221(19) 0.88888(19) 0.0833 0.087(2) Uani 1 2 d S T P A .
C56_1 C 0.18328(17) 0.84995(17) 0.0833 0.0787(18) Uani 1 2 d S T P . .
C59_1 C 0.10987(15) 0.77653(15) 0.0833 0.0603(14) Uani 1 2 d S T P A .
C72_1 C 0.07105(15) 0.73772(15) 0.0833 0.0607(14) Uani 1 2 d S T P . .
C73_1 C 0.04917(14) 0.72239(14) 0.10810(9) 0.0676(11) Uani 1 1 d . . . . .
H73_1 H 0.0593 0.7367 0.1253 0.081 Uiso 1 1 calc R U . . .
C74_1 C 0.01305(16) 0.68678(16) 0.10806(10) 0.0823(14) Uani 1 1 d . . . . .
H74_1 H -0.0020 0.6770 0.1250 0.099 Uiso 1 1 calc R U . . .
C75_1 C -0.00137(19) 0.66529(19) 0.0833 0.087(2) Uani 1 2 d S T P . .
H75_1 H -0.0262 0.6405 0.0833 0.105 Uiso 1 2 calc R U P . .
C66_1 C 0.07751(13) 0.80801(13) 0.05482(8) 0.0648(11) Uani 1 1 d . . . . .
C67_1 C 0.08005(15) 0.81847(14) 0.02653(9) 0.0690(11) Uani 1 1 d . . . . .
H67_1 H 0.1043 0.8265 0.0164 0.083 Uiso 1 1 calc R U . . .
C68_1 C 0.04793(17) 0.81728(17) 0.01311(10) 0.0830(14) Uani 1 1 d . . . . .
H68_1 H 0.0500 0.8244 -0.0063 0.100 Uiso 1 1 calc R U . . .
C69_1 C 0.01323(17) 0.80603(19) 0.02716(12) 0.0931(16) Uani 1 1 d . . . . .
H69_1 H -0.0089 0.8053 0.0175 0.112 Uiso 1 1 calc R U . . .
C70_1 C 0.00950(16) 0.79565(17) 0.05500(12) 0.0871(15) Uani 1 1 d . . . . .
H70_1 H -0.0150 0.7877 0.0647 0.105 Uiso 1 1 calc R U . . .
C71_1 C 0.04194(15) 0.79682(15) 0.06892(10) 0.0774(13) Uani 1 1 d . . . . .
H71_1 H 0.0396 0.7899 0.0884 0.093 Uiso 1 1 calc R U . . .
C58_1 C 0.11258(13) 0.81029(14) 0.06953(9) 0.0666(11) Uani 1 1 d . . . . .
C57A_1 C 0.14950(15) 0.84667(15) 0.06953(11) 0.0777(13) Uani 0.5 1 d . . P A 1
H57A_1 H 0.1516 0.8694 0.0600 0.093 Uiso 0.5 1 calc R U P A 1
C57B_1 C 0.14950(15) 0.84667(15) 0.06953(11) 0.0777(13) Uani 0.5 1 d . . P A 2
C60B_1 C 0.1508(3) 0.8839(3) 0.05896(16) 0.061(2) Uani 0.5 1 d . . P A 2
C65B_1 C 0.1272(3) 0.9008(3) 0.06943(18) 0.074(2) Uani 0.5 1 d . . P A 2
H65_1 H 0.1081 0.8875 0.0841 0.089 Uiso 0.5 1 calc R U P A 2
C64B_1 C 0.1322(3) 0.9358(3) 0.0583(2) 0.077(3) Uani 0.5 1 d . . P A 2
H64_1 H 0.1163 0.9465 0.0653 0.093 Uiso 0.5 1 calc R U P A 2
C63B_1 C 0.1601(3) 0.9563(3) 0.0368(2) 0.081(3) Uani 0.5 1 d . . P A 2
H63B_1 H 0.1651 0.9820 0.0305 0.097 Uiso 0.5 1 calc R U P A 2
C62B_1 C 0.1808(3) 0.9378(3) 0.02481(17) 0.071(2) Uani 0.5 1 d . . P A 2
H62B_1 H 0.1974 0.9494 0.0087 0.085 Uiso 0.5 1 calc R U P A 2
C61B_1 C 0.1767(3) 0.9036(3) 0.03646(16) 0.063(2) Uani 0.5 1 d . . P A 2
H61B_1 H 0.1921 0.8926 0.0289 0.076 Uiso 0.5 1 calc R U P A 2
B2_1 B 0.35656(15) 1.01258(17) 0.05763(10) 0.0658(13) Uani 1 1 d . . . . .
C43_1 C 0.34021(15) 0.98443(15) 0.03042(9) 0.0722(12) Uani 1 1 d . . . . .
C48_1 C 0.35624(17) 0.96036(17) 0.02240(9) 0.0834(14) Uani 1 1 d . . . . .
C51_1 C 0.3917(2) 0.9627(2) 0.03688(12) 0.110(2) Uani 1 1 d . . . . .
H51A_1 H 0.3986 0.9803 0.0534 0.165 Uiso 1 1 calc R U . . .
H51B_1 H 0.4147 0.9736 0.0239 0.165 Uiso 1 1 calc R U . . .
H51C_1 H 0.3853 0.9356 0.0429 0.165 Uiso 1 1 calc R U . . .
C47_1 C 0.3376(2) 0.93255(19) 0.00052(11) 0.1013(19) Uani 1 1 d . . . . .
H47_1 H 0.3483 0.9158 -0.0047 0.122 Uiso 1 1 calc R U . . .
C46_1 C 0.3044(2) 0.92848(19) -0.01381(11) 0.102(2) Uani 1 1 d . . . . .
C50_1 C 0.2854(3) 0.8977(2) -0.03772(13) 0.140(3) Uani 1 1 d . . . . .
H50A_1 H 0.2789 0.9100 -0.0535 0.210 Uiso 1 1 calc R U . . .
H50B_1 H 0.2607 0.8741 -0.0309 0.210 Uiso 1 1 calc R U . . .
H50C_1 H 0.3045 0.8894 -0.0441 0.210 Uiso 1 1 calc R U . . .
C45_1 C 0.29026(18) 0.95339(18) -0.00620(10) 0.0921(17) Uani 1 1 d . . . . .
H45_1 H 0.2676 0.9514 -0.0159 0.111 Uiso 1 1 calc R U . . .
C44_1 C 0.30785(15) 0.98165(15) 0.01536(9) 0.0770(13) Uani 1 1 d . . . . .
C49_1 C 0.29097(17) 1.00862(18) 0.02204(13) 0.0940(16) Uani 1 1 d . . . . .
H49A_1 H 0.2840 1.0171 0.0044 0.141 Uiso 1 1 calc R U . . .
H49B_1 H 0.3112 1.0324 0.0323 0.141 Uiso 1 1 calc R U . . .
H49C_1 H 0.2668 0.9939 0.0337 0.141 Uiso 1 1 calc R U . . .
N1_1 N 0.39311(11) 1.05008(11) 0.05828(6) 0.0647(9) Uani 1 1 d . . . . .
C7_1 C 0.41784(14) 1.06497(16) 0.03319(8) 0.0727(13) Uani 1 1 d . . . . .
C12_1 C 0.40652(14) 1.07996(14) 0.01082(8) 0.0690(12) Uani 1 1 d . . . . .
H12_1 H 0.3817 1.0798 0.0115 0.083 Uiso 1 1 calc R U . . .
C11_1 C 0.43111(15) 1.09521(16) -0.01259(8) 0.0745(13) Uani 1 1 d . . . . .
H11_1 H 0.4226 1.1050 -0.0280 0.089 Uiso 1 1 calc R U . . .
C8_1 C 0.45440(17) 1.0663(2) 0.03152(10) 0.102(2) Uani 1 1 d . . . . .
H8_1 H 0.4629 1.0560 0.0467 0.123 Uiso 1 1 calc R U . . .
C9_1 C 0.47873(18) 1.0822(2) 0.00836(11) 0.108(2) Uani 1 1 d . . . . .
H9_1 H 0.5041 1.0834 0.0079 0.130 Uiso 1 1 calc R U . . .
C10_1 C 0.46711(17) 1.09658(19) -0.01417(9) 0.0849(15) Uani 1 1 d . . . . .
C13_1 C 0.49450(17) 1.1132(2) -0.03964(9) 0.0841(15) Uani 1 1 d . U . . .
C18_1 C 0.51462(17) 1.15428(19) -0.04514(10) 0.0897(15) Uani 1 1 d . U . . .
H18_1 H 0.5096 1.1714 -0.0333 0.108 Uiso 1 1 calc R U . . .
C17_1 C 0.54148(18) 1.1712(2) -0.06698(10) 0.0931(17) Uani 1 1 d . . . . .
C37_1 C 0.5608(2) 1.2161(2) -0.07209(13) 0.1031(19) Uani 1 1 d . . . . .
C42_1 C 0.5825(2) 1.2431(3) -0.05005(15) 0.124(2) Uani 1 1 d . . . . .
H42_1 H 0.5852 1.2337 -0.0321 0.149 Uiso 1 1 calc R U . . .
C41_1 C 0.6000(2) 1.2848(3) -0.0557(2) 0.135(3) Uani 1 1 d . . . . .
H41_1 H 0.6139 1.3036 -0.0410 0.162 Uiso 1 1 calc R U . . .
C40_1 C 0.5976(3) 1.2987(3) -0.0811(2) 0.140(3) Uani 1 1 d . . . . .
H40_1 H 0.6101 1.3269 -0.0843 0.168 Uiso 1 1 calc R U . . .
C39_1 C 0.5773(3) 1.2725(2) -0.10231(17) 0.128(3) Uani 1 1 d . . . . .
H39_1 H 0.5755 1.2824 -0.1203 0.154 Uiso 1 1 calc R U . . .
C38_1 C 0.5594(2) 1.2313(2) -0.09783(13) 0.116(2) Uani 1 1 d . . . . .
H38_1 H 0.5457 1.2133 -0.1130 0.139 Uiso 1 1 calc R U . . .
C16_1 C 0.54883(17) 1.1454(2) -0.08485(10) 0.0895(16) Uani 1 1 d . . . . .
C31_1 C 0.5782(2) 1.1632(2) -0.10847(11) 0.0975(17) Uani 1 1 d . . . . .
C36_1 C 0.6182(2) 1.1912(3) -0.10319(17) 0.140(3) Uani 1 1 d . . . . .
H36_1 H 0.6274 1.1990 -0.0844 0.168 Uiso 1 1 calc R U . . .
C35_1 C 0.6447(3) 1.2076(3) -0.1256(2) 0.172(4) Uani 1 1 d . . . . .
H35_1 H 0.6724 1.2261 -0.1220 0.207 Uiso 1 1 calc R U . . .
C34_1 C 0.6317(3) 1.1977(2) -0.1529(2) 0.151(4) Uani 1 1 d . . . . .
H34_1 H 0.6501 1.2101 -0.1681 0.182 Uiso 1 1 calc R U . . .
C33_1 C 0.5937(3) 1.1711(2) -0.15817(13) 0.112(2) Uani 1 1 d . . . . .
H33_1 H 0.5849 1.1646 -0.1772 0.134 Uiso 1 1 calc R U . . .
C32_1 C 0.5661(2) 1.15215(18) -0.13638(11) 0.0931(17) Uani 1 1 d . . . . .
H32_1 H 0.5392 1.1318 -0.1405 0.112 Uiso 1 1 calc R U . . .
C15_1 C 0.52864(18) 1.1043(2) -0.07995(10) 0.0892(17) Uani 1 1 d . . . . .
C25_1 C 0.5361(3) 1.0778(2) -0.09710(13) 0.104(2) Uani 1 1 d . . . . .
C30_1 C 0.5736(3) 1.0794(3) -0.09641(14) 0.129(3) Uani 1 1 d . . . . .
H30_1 H 0.5944 1.0997 -0.0852 0.155 Uiso 1 1 calc R U . . .
C29_1 C 0.5815(4) 1.0549(3) -0.10996(18) 0.160(3) Uani 1 1 d . U . . .
H29_1 H 0.6073 1.0572 -0.1085 0.192 Uiso 1 1 calc R U . . .
C28_1 C 0.5509(4) 1.0243(3) -0.12712(17) 0.140(3) Uani 1 1 d . U . . .
H28_1 H 0.5564 1.0061 -0.1372 0.167 Uiso 1 1 calc R U . . .
C27_1 C 0.5122(3) 1.0208(3) -0.12920(17) 0.154(3) Uani 1 1 d . U . . .
H27_1 H 0.4913 1.0004 -0.1403 0.185 Uiso 1 1 calc R U . . .
C26_1 C 0.5063(3) 1.0490(2) -0.11396(15) 0.117(3) Uani 1 1 d . U . . .
H26_1 H 0.4811 1.0482 -0.1154 0.141 Uiso 1 1 calc R U . . .
C14_1 C 0.50031(17) 1.08695(19) -0.05723(10) 0.0860(15) Uani 1 1 d . U . . .
C20_1 C 0.4363(2) 1.0194(2) -0.05587(10) 0.0947(18) Uani 1 1 d . . . . .
H20_1 H 0.4218 1.0320 -0.0623 0.114 Uiso 1 1 calc R U . . .
C19_1 C 0.4790(2) 1.0433(2) -0.05215(11) 0.099(2) Uani 1 1 d . . . . .
C24_1 C 0.4997(2) 1.0242(3) -0.04256(14) 0.132(3) Uani 1 1 d . . . . .
H24_1 H 0.5280 1.0395 -0.0397 0.159 Uiso 1 1 calc R U . . .
C23_1 C 0.4795(3) 0.9840(3) -0.03732(18) 0.154(4) Uani 1 1 d . . . . .
H23_1 H 0.4940 0.9713 -0.0311 0.184 Uiso 1 1 calc R U . . .
C22_1 C 0.4375(4) 0.9607(3) -0.04098(15) 0.147(4) Uani 1 1 d . . . . .
H22_1 H 0.4238 0.9326 -0.0370 0.176 Uiso 1 1 calc R U . . .
C21_1 C 0.4159(2) 0.9791(2) -0.05051(11) 0.107(2) Uani 1 1 d . . . . .
H21_1 H 0.3875 0.9638 -0.0532 0.128 Uiso 1 1 calc R U . . .
Cl1_11 Cl 0.63511(16) 1.35156(18) -0.15671(10) 0.1045(18) Uiso 0.25 1 d D . P . .
C_11 C 0.6667 1.3333 -0.1667 0.26(3) Uiso 0.5 6 d DS . P . .
H0_11 H 0.6667 1.3333 -0.18875(9) 0.316 Uiso 0.25 3 d DS U P . .
Cl1A_12 Cl 0.3920(5) 1.1626(4) -0.0174(3) 0.189(5) Uiso 0.25 1 d D . P B 1
Cl2A_12 Cl 0.4567(4) 1.2224(4) -0.0566(3) 0.197(5) Uiso 0.25 1 d D . P B 1
Cl3A_12 Cl 0.4066(3) 1.2414(3) -0.0210(2) 0.140(3) Uiso 0.25 1 d D . P B 1
CA_12 C 0.4121(8) 1.2052(6) -0.0382(6) 0.152(13) Uiso 0.25 1 d D . P B 1
H0A_12 H 0.3918 1.1970 -0.0537 0.183 Uiso 0.25 1 calc R U P B 1
Cl1B_12 Cl 0.4099(6) 1.1873(6) -0.0208(4) 0.240(7) Uiso 0.25 1 d D . P C 2
Cl2B_12 Cl 0.4913(5) 1.2309(5) -0.0249(4) 0.243(7) Uiso 0.25 1 d D . P C 2
Cl3B_12 Cl 0.4473(7) 1.2729(7) -0.0211(5) 0.303(10) Uiso 0.25 1 d D . P C 2
CB_12 C 0.4512(8) 1.2319(8) -0.0078(8) 0.32(4) Uiso 0.25 1 d D . P C 2
H0B_12 H 0.4534 1.2322 0.0133 0.381 Uiso 0.25 1 calc R U P C 2
Cl1C_12 Cl 0.4828(10) 1.3219(10) -0.0456(9) 0.46(2) Uiso 0.25 1 d D . P D 3
Cl2C_12 Cl 0.5601(5) 1.3431(5) -0.0221(4) 0.219(5) Uiso 0.25 1 d D . P D 3
Cl3C_12 Cl 0.5348(4) 1.3985(4) -0.0168(3) 0.186(4) Uiso 0.25 1 d D . P D 3
CC_12 C 0.5165(8) 1.3465(7) -0.0180(9) 0.21(2) Uiso 0.25 1 d D . P D 3
H0C_12 H 0.5033 1.3341 0.0004 0.255 Uiso 0.25 1 calc R U P D 3

loop_
_atom_site_aniso_label
_atom_site_aniso_U_11
_atom_site_aniso_U_22
_atom_site_aniso_U_33
_atom_site_aniso_U_23
_atom_site_aniso_U_13
_atom_site_aniso_U_12
C1_1 0.084(3) 0.084(3) 0.072(4) 0.007(2) -0.007(2) 0.025(4)
C2_1 0.090(4) 0.107(5) 0.221(8) 0.020(5) -0.056(5) 0.028(4)
C3_1 0.119(5) 0.135(6) 0.350(10) 0.045(7) -0.064(6) 0.009(5)
C4_1 0.142(5) 0.142(5) 0.394(13) 0.063(7) -0.063(7) -0.003(8)
C5_1 0.091(4) 0.127(5) 0.104(4) 0.004(4) -0.016(3) 0.050(4)
C6_1 0.207(9) 0.207(9) 0.48(2) 0.073(12) -0.073(12) -0.023(13)
B1_1 0.078(3) 0.078(3) 0.037(3) 0.0031(15) -0.0031(15) 0.036(4)
N2_1 0.067(2) 0.067(2) 0.055(3) -0.0051(12) 0.0051(12) 0.027(3)
C52_1 0.066(3) 0.066(3) 0.072(4) -0.0030(16) 0.0030(16) 0.028(3)
C53_1 0.065(3) 0.078(3) 0.104(4) -0.023(3) -0.005(3) 0.037(2)
C54_1 0.076(3) 0.067(3) 0.133(5) -0.010(3) -0.017(3) 0.036(3)
C55_1 0.068(3) 0.068(3) 0.117(6) 0.006(2) -0.006(2) 0.028(3)
C56_1 0.068(3) 0.068(3) 0.089(5) 0.0093(19) -0.0093(19) 0.026(3)
C59_1 0.068(2) 0.068(2) 0.035(3) 0.0001(13) -0.0001(13) 0.027(3)
C72_1 0.068(2) 0.068(2) 0.037(3) 0.0042(13) -0.0042(13) 0.028(3)
C73_1 0.073(3) 0.078(3) 0.043(2) 0.0065(19) -0.0004(19) 0.031(2)
C74_1 0.081(3) 0.087(3) 0.063(3) 0.020(2) 0.012(2) 0.030(3)
C75_1 0.076(3) 0.076(3) 0.080(5) 0.008(2) -0.008(2) 0.016(4)
C66_1 0.069(3) 0.071(3) 0.047(2) 0.0035(19) 0.0013(19) 0.029(2)
C67_1 0.076(3) 0.076(3) 0.046(2) -0.0023(19) -0.001(2) 0.032(2)
C68_1 0.091(4) 0.104(4) 0.050(2) -0.003(2) -0.011(2) 0.046(3)
C69_1 0.078(3) 0.117(4) 0.084(4) 0.010(3) -0.016(3) 0.049(3)
C70_1 0.075(3) 0.102(4) 0.084(3) 0.022(3) 0.009(3) 0.044(3)
C71_1 0.083(3) 0.089(3) 0.058(3) 0.017(2) 0.008(2) 0.040(3)
C58_1 0.064(3) 0.075(3) 0.051(2) 0.002(2) 0.0025(19) 0.028(2)
C57A_1 0.074(3) 0.069(3) 0.080(3) 0.013(2) -0.002(2) 0.028(2)
C57B_1 0.074(3) 0.069(3) 0.080(3) 0.013(2) -0.002(2) 0.028(2)
C60B_1 0.073(5) 0.065(5) 0.041(4) -0.002(3) 0.000(4) 0.031(4)
C65B_1 0.089(6) 0.068(5) 0.047(4) 0.006(4) 0.009(4) 0.025(5)
C64B_1 0.101(7) 0.093(7) 0.060(5) 0.006(5) 0.003(5) 0.065(6)
C63B_1 0.103(7) 0.083(6) 0.060(5) 0.027(5) 0.021(5) 0.049(6)
C62B_1 0.082(6) 0.082(6) 0.043(4) 0.013(4) 0.004(4) 0.037(5)
C61B_1 0.079(6) 0.072(5) 0.040(4) 0.003(4) 0.006(4) 0.039(5)
B2_1 0.064(3) 0.087(4) 0.047(3) -0.006(2) -0.002(2) 0.038(3)
C43_1 0.081(3) 0.089(3) 0.043(2) -0.013(2) -0.006(2) 0.039(3)
C48_1 0.104(4) 0.109(4) 0.043(2) -0.016(2) -0.003(2) 0.058(3)
C51_1 0.142(5) 0.156(6) 0.070(3) -0.024(4) -0.011(3) 0.104(5)
C47_1 0.144(5) 0.107(4) 0.049(3) -0.021(3) 0.007(3) 0.060(4)
C46_1 0.138(5) 0.087(4) 0.045(3) -0.009(2) -0.010(3) 0.029(4)
C50_1 0.193(8) 0.103(5) 0.064(4) -0.024(3) -0.018(4) 0.029(5)
C45_1 0.106(4) 0.090(4) 0.047(3) 0.000(2) -0.022(3) 0.024(3)
C44_1 0.085(3) 0.079(3) 0.052(2) 0.002(2) -0.010(2) 0.029(3)
C49_1 0.084(4) 0.095(4) 0.095(4) 0.012(3) -0.009(3) 0.039(3)
N1_1 0.069(2) 0.086(2) 0.0296(16) 0.0011(15) 0.0040(14) 0.0313(19)
C7_1 0.078(3) 0.105(4) 0.0308(19) 0.004(2) 0.0035(18) 0.043(3)
C12_1 0.070(3) 0.091(3) 0.039(2) 0.001(2) -0.0015(18) 0.035(2)
C11_1 0.084(3) 0.108(4) 0.033(2) 0.005(2) 0.0016(19) 0.049(3)
C8_1 0.090(4) 0.190(6) 0.044(2) 0.037(3) 0.014(2) 0.083(4)
C9_1 0.092(4) 0.188(7) 0.059(3) 0.043(4) 0.020(3) 0.080(4)
C10_1 0.092(4) 0.130(4) 0.041(2) 0.018(2) 0.012(2) 0.062(3)
C13_1 0.099(4) 0.136(4) 0.034(2) 0.013(2) 0.009(2) 0.071(3)
C18_1 0.097(4) 0.116(4) 0.050(3) 0.008(3) 0.007(2) 0.049(3)
C17_1 0.097(4) 0.134(5) 0.046(3) 0.007(3) 0.015(2) 0.056(4)
C37_1 0.109(4) 0.109(5) 0.072(4) -0.002(3) 0.025(3) 0.041(4)
C42_1 0.121(5) 0.152(7) 0.086(4) 0.007(4) 0.028(4) 0.057(5)
C41_1 0.114(6) 0.112(6) 0.142(7) -0.007(5) 0.017(5) 0.028(5)
C40_1 0.158(8) 0.121(6) 0.122(7) 0.006(6) 0.020(6) 0.055(6)
C39_1 0.177(8) 0.102(5) 0.103(5) 0.006(4) 0.029(5) 0.067(5)
C38_1 0.150(6) 0.123(5) 0.072(4) 0.008(3) 0.028(4) 0.067(5)
C16_1 0.095(4) 0.121(5) 0.052(3) 0.030(3) 0.017(2) 0.054(3)
C31_1 0.105(4) 0.122(5) 0.067(3) 0.018(3) 0.028(3) 0.057(4)
C36_1 0.116(6) 0.180(8) 0.097(5) 0.000(5) 0.040(4) 0.054(6)
C35_1 0.133(6) 0.175(8) 0.135(7) -0.036(6) 0.072(6) 0.022(6)
C34_1 0.163(8) 0.108(5) 0.129(7) 0.006(5) 0.092(6) 0.028(5)
C33_1 0.161(7) 0.102(5) 0.076(4) 0.018(3) 0.047(4) 0.070(5)
C32_1 0.130(5) 0.101(4) 0.063(3) 0.027(3) 0.039(3) 0.069(4)
C15_1 0.107(4) 0.146(5) 0.046(2) 0.027(3) 0.023(2) 0.087(4)
C25_1 0.157(6) 0.120(5) 0.072(4) 0.045(4) 0.052(4) 0.097(5)
C30_1 0.176(7) 0.192(7) 0.086(4) 0.060(5) 0.066(4) 0.142(6)
C29_1 0.271(10) 0.205(9) 0.088(5) 0.048(5) 0.066(5) 0.182(8)
C28_1 0.247(9) 0.140(6) 0.098(5) 0.061(4) 0.104(5) 0.146(7)
C27_1 0.247(8) 0.129(6) 0.116(5) 0.058(4) 0.098(6) 0.117(6)
C26_1 0.192(8) 0.103(4) 0.086(4) 0.044(4) 0.083(5) 0.096(5)
C14_1 0.098(4) 0.122(4) 0.058(3) 0.042(3) 0.023(2) 0.070(3)
C20_1 0.143(6) 0.119(5) 0.057(3) 0.028(3) 0.032(3) 0.092(4)
C19_1 0.118(5) 0.155(6) 0.064(3) 0.044(3) 0.035(3) 0.097(5)
C24_1 0.160(6) 0.191(7) 0.102(5) 0.096(5) 0.070(4) 0.130(6)
C23_1 0.213(9) 0.190(8) 0.143(7) 0.110(6) 0.111(7) 0.164(8)
C22_1 0.251(11) 0.161(7) 0.099(5) 0.076(5) 0.094(6) 0.156(8)
C21_1 0.170(6) 0.114(5) 0.064(3) 0.023(3) 0.038(4) 0.091(5)

loop_
_atom_type_symbol
_atom_type_description
_atom_type_scat_dispersion_real
_atom_type_scat_dispersion_imag
_atom_type_scat_source
C C 0.0030 0.0016 'International Tables Vol C Tables 4.2.6.8 and 6.1.1.4'
B B 0.0015 0.0007 'International Tables Vol C Tables 4.2.6.8 and 6.1.1.4'
N N 0.0059 0.0032 'International Tables Vol C Tables 4.2.6.8 and 6.1.1.4'
H H 0.0000 0.0000 'International Tables Vol C Tables 4.2.6.8 and 6.1.1.4'
Cl Cl 0.1456 0.1550 'International Tables Vol C Tables 4.2.6.8 and 6.1.1.4'

loop_
_geom_angle_atom_site_label_1
_geom_angle_atom_site_label_2
_geom_angle_atom_site_label_3
_geom_angle
_geom_angle_site_symmetry_1
_geom_angle_site_symmetry_3
C2_1 C1_1 C2_1 120.2(8) 16_454 .
C2_1 C1_1 B1_1 119.9(4) 16_454 .
C2_1 C1_1 B1_1 119.9(4) . .
C1_1 C2_1 C3_1 118.4(8) . .
C1_1 C2_1 C5_1 122.5(6) . .
C3_1 C2_1 C5_1 119.1(8) . .
C4_1 C3_1 C2_1 121.1(12) . .
C4_1 C3_1 H3_1 119.5 . .
C2_1 C3_1 H3_1 119.5 . .
C3_1 C4_1 C3_1 119.9(15) 16_454 .
C3_1 C4_1 C6_1 120.0(7) 16_454 .
C3_1 C4_1 C6_1 120.0(7) . .
C2_1 C5_1 H5A_1 109.5 . .
C2_1 C5_1 H5B_1 109.5 . .
H5A_1 C5_1 H5B_1 109.5 . .
C2_1 C5_1 H5C_1 109.5 . .
H5A_1 C5_1 H5C_1 109.5 . .
H5B_1 C5_1 H5C_1 109.5 . .
C4_1 C6_1 H6A_1 104.8 . .
C4_1 C6_1 H6B_1 104.8 . .
H6A_1 C6_1 H6B_1 113.7 . .
C4_1 C6_1 H6C_1 104.8 . .
H6A_1 C6_1 H6C_1 113.7 . .
H6B_1 C6_1 H6C_1 113.7 . .
N1_1 B1_1 N1_1 116.9(6) 16_454 .
N1_1 B1_1 C1_1 121.5(3) 16_454 .
N1_1 B1_1 C1_1 121.5(3) . .
C52_1 N2_1 B2_1 119.0(3) . 16_454
C52_1 N2_1 B2_1 119.0(3) . .
B2_1 N2_1 B2_1 121.9(5) 16_454 .
C53_1 C52_1 C53_1 120.8(6) 16_454 .
C53_1 C52_1 N2_1 119.6(3) 16_454 .
C53_1 C52_1 N2_1 119.6(3) . .
C52_1 C53_1 C54_1 119.5(5) . .
C52_1 C53_1 H53_1 120.2 . .
C54_1 C53_1 H53_1 120.2 . .
C53_1 C54_1 C55_1 121.3(5) . .
C53_1 C54_1 H54_1 119.4 . .
C55_1 C54_1 H54_1 119.4 . .
C54_1 C55_1 C54_1 117.6(7) 16_454 .
C54_1 C55_1 C56_1 121.2(3) 16_454 .
C54_1 C55_1 C56_1 121.2(3) . .
C57B_1 C56_1 C57B_1 119.0(6) . 16_454
C57A_1 C56_1 C57A_1 119.0(6) . 16_454
C57B_1 C56_1 C55_1 120.5(3) . .
C57A_1 C56_1 C55_1 120.5(3) . .
C57B_1 C56_1 C55_1 120.5(3) 16_454 .
C57A_1 C56_1 C55_1 120.5(3) 16_454 .
C58_1 C59_1 C58_1 120.4(6) 16_454 .
C58_1 C59_1 C72_1 119.8(3) 16_454 .
C58_1 C59_1 C72_1 119.8(3) . .
C73_1 C72_1 C73_1 118.3(6) . 16_454
C73_1 C72_1 C59_1 120.8(3) . .
C73_1 C72_1 C59_1 120.8(3) 16_454 .
C74_1 C73_1 C72_1 120.9(4) . .
C74_1 C73_1 H73_1 119.6 . .
C72_1 C73_1 H73_1 119.6 . .
C73_1 C74_1 C75_1 119.8(5) . .
C73_1 C74_1 H74_1 120.1 . .
C75_1 C74_1 H74_1 120.1 . .
C74_1 C75_1 C74_1 120.2(7) . 16_454
C74_1 C75_1 H75_1 119.9 . .
C74_1 C75_1 H75_1 119.9 16_454 .
C71_1 C66_1 C67_1 118.3(4) . .
C71_1 C66_1 C58_1 121.2(4) . .
C67_1 C66_1 C58_1 120.6(4) . .
C68_1 C67_1 C66_1 120.5(5) . .
C68_1 C67_1 H67_1 119.7 . .
C66_1 C67_1 H67_1 119.7 . .
C69_1 C68_1 C67_1 120.5(5) . .
C69_1 C68_1 H68_1 119.7 . .
C67_1 C68_1 H68_1 119.7 . .
C68_1 C69_1 C70_1 120.8(5) . .
C68_1 C69_1 H69_1 119.6 . .
C70_1 C69_1 H69_1 119.6 . .
C69_1 C70_1 C71_1 119.3(5) . .
C69_1 C70_1 H70_1 120.4 . .
C71_1 C70_1 H70_1 120.4 . .
C66_1 C71_1 C70_1 120.6(4) . .
C66_1 C71_1 H71_1 119.7 . .
C70_1 C71_1 H71_1 119.7 . .
C59_1 C58_1 C57B_1 119.2(4) . .
C59_1 C58_1 C57A_1 119.2(4) . .
C59_1 C58_1 C66_1 121.2(4) . .
C57B_1 C58_1 C66_1 119.6(4) . .
C57A_1 C58_1 C66_1 119.6(4) . .
C56_1 C57A_1 C58_1 121.1(5) . .
C56_1 C57A_1 H57A_1 119.4 . .
C58_1 C57A_1 H57A_1 119.4 . .
C56_1 C57B_1 C58_1 121.1(5) . .
C56_1 C57B_1 C60B_1 119.0(5) . .
C58_1 C57B_1 C60B_1 119.0(5) . .
C61B_1 C60B_1 C65B_1 117.3(8) . .
C61B_1 C60B_1 C57B_1 116.7(7) . .
C65B_1 C60B_1 C57B_1 125.9(7) . .
C64B_1 C65B_1 C60B_1 119.8(8) . .
C64B_1 C65B_1 H65_1 120.1 . .
C60B_1 C65B_1 H65_1 120.1 . .
C65B_1 C64B_1 C63B_1 121.9(9) . .
C65B_1 C64B_1 H64_1 119.0 . .
C63B_1 C64B_1 H64_1 119.0 . .
C64B_1 C63B_1 C62B_1 118.1(9) . .
C64B_1 C63B_1 H63B_1 121.0 . .
C62B_1 C63B_1 H63B_1 121.0 . .
C61B_1 C62B_1 C63B_1 119.7(8) . .
C61B_1 C62B_1 H62B_1 120.2 . .
C63B_1 C62B_1 H62B_1 120.2 . .
C62B_1 C61B_1 C60B_1 122.8(9) . .
C62B_1 C61B_1 H61B_1 118.6 . .
C60B_1 C61B_1 H61B_1 118.6 . .
N1_1 B2_1 N2_1 117.5(4) . .
N1_1 B2_1 C43_1 123.9(4) . .
N2_1 B2_1 C43_1 118.7(4) . .
C44_1 C43_1 C48_1 118.8(4) . .
C44_1 C43_1 B2_1 120.1(4) . .
C48_1 C43_1 B2_1 121.0(4) . .
C43_1 C48_1 C47_1 118.8(5) . .
C43_1 C48_1 C51_1 121.9(4) . .
C47_1 C48_1 C51_1 119.3(5) . .
C48_1 C51_1 H51A_1 109.5 . .
C48_1 C51_1 H51B_1 109.5 . .
H51A_1 C51_1 H51B_1 109.5 . .
C48_1 C51_1 H51C_1 109.5 . .
H51A_1 C51_1 H51C_1 109.5 . .
H51B_1 C51_1 H51C_1 109.5 . .
C46_1 C47_1 C48_1 122.7(6) . .
C46_1 C47_1 H47_1 118.7 . .
C48_1 C47_1 H47_1 118.7 . .
C45_1 C46_1 C47_1 117.3(5) . .
C45_1 C46_1 C50_1 122.3(7) . .
C47_1 C46_1 C50_1 120.5(7) . .
C46_1 C50_1 H50A_1 109.5 . .
C46_1 C50_1 H50B_1 109.5 . .
H50A_1 C50_1 H50B_1 109.5 . .
C46_1 C50_1 H50C_1 109.5 . .
H50A_1 C50_1 H50C_1 109.5 . .
H50B_1 C50_1 H50C_1 109.5 . .
C46_1 C45_1 C44_1 122.2(6) . .
C46_1 C45_1 H45_1 118.9 . .
C44_1 C45_1 H45_1 118.9 . .
C43_1 C44_1 C45_1 120.2(5) . .
C43_1 C44_1 C49_1 121.0(4) . .
C45_1 C44_1 C49_1 118.8(5) . .
C44_1 C49_1 H49A_1 109.5 . .
C44_1 C49_1 H49B_1 109.5 . .
H49A_1 C49_1 H49B_1 109.5 . .
C44_1 C49_1 H49C_1 109.5 . .
H49A_1 C49_1 H49C_1 109.5 . .
H49B_1 C49_1 H49C_1 109.5 . .
B2_1 N1_1 B1_1 123.1(4) . .
B2_1 N1_1 C7_1 120.1(4) . .
B1_1 N1_1 C7_1 116.9(4) . .
C12_1 C7_1 C8_1 117.9(4) . .
C12_1 C7_1 N1_1 121.1(4) . .
C8_1 C7_1 N1_1 120.9(4) . .
C7_1 C12_1 C11_1 120.3(4) . .
C7_1 C12_1 H12_1 119.8 . .
C11_1 C12_1 H12_1 119.8 . .
C10_1 C11_1 C12_1 121.7(4) . .
C10_1 C11_1 H11_1 119.1 . .
C12_1 C11_1 H11_1 119.1 . .
C9_1 C8_1 C7_1 121.0(5) . .
C9_1 C8_1 H8_1 119.5 . .
C7_1 C8_1 H8_1 119.5 . .
C8_1 C9_1 C10_1 121.1(5) . .
C8_1 C9_1 H9_1 119.4 . .
C10_1 C9_1 H9_1 119.4 . .
C11_1 C10_1 C9_1 117.9(4) . .
C11_1 C10_1 C13_1 122.5(4) . .
C9_1 C10_1 C13_1 119.5(5) . .
C18_1 C13_1 C14_1 120.2(5) . .
C18_1 C13_1 C10_1 120.1(5) . .
C14_1 C13_1 C10_1 119.7(5) . .
C17_1 C18_1 C13_1 122.5(6) . .
C17_1 C18_1 H18_1 118.7 . .
C13_1 C18_1 H18_1 118.7 . .
C18_1 C17_1 C16_1 118.7(6) . .
C18_1 C17_1 C37_1 118.9(5) . .
C16_1 C17_1 C37_1 122.4(5) . .
C38_1 C37_1 C42_1 118.8(7) . .
C38_1 C37_1 C17_1 121.8(6) . .
C42_1 C37_1 C17_1 119.3(6) . .
C37_1 C42_1 C41_1 117.5(8) . .
C37_1 C42_1 H42_1 121.2 . .
C41_1 C42_1 H42_1 121.2 . .
C40_1 C41_1 C42_1 122.0(9) . .
C40_1 C41_1 H41_1 119.0 . .
C42_1 C41_1 H41_1 119.0 . .
C41_1 C40_1 C39_1 120.0(9) . .
C41_1 C40_1 H40_1 120.0 . .
C39_1 C40_1 H40_1 120.0 . .
C40_1 C39_1 C38_1 120.2(8) . .
C40_1 C39_1 H39_1 119.9 . .
C38_1 C39_1 H39_1 119.9 . .
C37_1 C38_1 C39_1 121.4(7) . .
C37_1 C38_1 H38_1 119.3 . .
C39_1 C38_1 H38_1 119.3 . .
C15_1 C16_1 C17_1 119.7(5) . .
C15_1 C16_1 C31_1 120.9(5) . .
C17_1 C16_1 C31_1 119.4(6) . .
C36_1 C31_1 C32_1 118.5(6) . .
C36_1 C31_1 C16_1 120.6(6) . .
C32_1 C31_1 C16_1 120.9(6) . .
C31_1 C36_1 C35_1 119.3(8) . .
C31_1 C36_1 H36_1 120.4 . .
C35_1 C36_1 H36_1 120.4 . .
C34_1 C35_1 C36_1 121.2(9) . .
C34_1 C35_1 H35_1 119.4 . .
C36_1 C35_1 H35_1 119.4 . .
C33_1 C34_1 C35_1 119.9(7) . .
C33_1 C34_1 H34_1 120.0 . .
C35_1 C34_1 H34_1 120.0 . .
C34_1 C33_1 C32_1 121.3(7) . .
C34_1 C33_1 H33_1 119.3 . .
C32_1 C33_1 H33_1 119.3 . .
C33_1 C32_1 C31_1 119.6(7) . .
C33_1 C32_1 H32_1 120.2 . .
C31_1 C32_1 H32_1 120.2 . .
C16_1 C15_1 C14_1 121.0(5) . .
C16_1 C15_1 C25_1 120.9(5) . .
C14_1 C15_1 C25_1 118.1(6) . .
C26_1 C25_1 C30_1 118.0(7) . .
C26_1 C25_1 C15_1 120.9(7) . .
C30_1 C25_1 C15_1 121.1(8) . .
C29_1 C30_1 C25_1 124.2(11) . .
C29_1 C30_1 H30_1 117.9 . .
C25_1 C30_1 H30_1 117.9 . .
C30_1 C29_1 C28_1 119.1(10) . .
C30_1 C29_1 H29_1 120.5 . .
C28_1 C29_1 H29_1 120.5 . .
C27_1 C28_1 C29_1 120.4(7) . .
C27_1 C28_1 H28_1 119.8 . .
C29_1 C28_1 H28_1 119.8 . .
C26_1 C27_1 C28_1 116.9(10) . .
C26_1 C27_1 H27_1 121.6 . .
C28_1 C27_1 H27_1 121.6 . .
C25_1 C26_1 C27_1 121.5(9) . .
C25_1 C26_1 H26_1 119.3 . .
C27_1 C26_1 H26_1 119.3 . .
C13_1 C14_1 C15_1 117.9(5) . .
C13_1 C14_1 C19_1 121.3(4) . .
C15_1 C14_1 C19_1 120.7(5) . .
C21_1 C20_1 C19_1 122.0(6) . .
C21_1 C20_1 H20_1 119.0 . .
C19_1 C20_1 H20_1 119.0 . .
C24_1 C19_1 C20_1 118.1(7) . .
C24_1 C19_1 C14_1 120.7(7) . .
C20_1 C19_1 C14_1 121.2(5) . .
C23_1 C24_1 C19_1 120.2(8) . .
C23_1 C24_1 H24_1 119.9 . .
C19_1 C24_1 H24_1 119.9 . .
C24_1 C23_1 C22_1 121.3(7) . .
C24_1 C23_1 H23_1 119.3 . .
C22_1 C23_1 H23_1 119.3 . .
C21_1 C22_1 C23_1 119.6(8) . .
C21_1 C22_1 H22_1 120.2 . .
C23_1 C22_1 H22_1 120.2 . .
C20_1 C21_1 C22_1 118.7(8) . .
C20_1 C21_1 H21_1 120.6 . .
C22_1 C21_1 H21_1 120.6 . .
C_11 Cl1_11 Cl1_11 56.45(7) . 33_654
C_11 Cl1_11 Cl1_11 56.45(7) . 32_454
Cl1_11 Cl1_11 Cl1_11 97.9(3) 33_654 32_454
Cl1_11 C_11 Cl1_11 112.91(14) 32_454 33_654
Cl1_11 C_11 Cl1_11 179.989(1) 32_454 2_775
Cl1_11 C_11 Cl1_11 67.09(14) 33_654 2_775
Cl1_11 C_11 Cl1_11 67.09(14) 32_454 3_575
Cl1_11 C_11 Cl1_11 180.0 33_654 3_575
Cl1_11 C_11 Cl1_11 112.91(14) 2_775 3_575
Cl1_11 C_11 Cl1_11 67.10(14) 32_454 .
Cl1_11 C_11 Cl1_11 67.10(14) 33_654 .
Cl1_11 C_11 Cl1_11 112.91(14) 2_775 .
Cl1_11 C_11 Cl1_11 112.91(14) 3_575 .
Cl1_11 C_11 Cl1_11 112.90(14) 32_454 31_674
Cl1_11 C_11 Cl1_11 112.90(14) 33_654 31_674
Cl1_11 C_11 Cl1_11 67.09(14) 2_775 31_674
Cl1_11 C_11 Cl1_11 67.10(14) 3_575 31_674
Cl1_11 C_11 Cl1_11 180.0 . 31_674
Cl1_11 C_11 H0_11 74.23(16) 32_454 .
Cl1_11 C_11 H0_11 74.23(16) 33_654 .
Cl1_11 C_11 H0_11 105.77(16) 2_775 .
Cl1_11 C_11 H0_11 105.77(16) 3_575 .
Cl1_11 C_11 H0_11 105.77(16) . .
Cl1_11 C_11 H0_11 74.23(16) 31_674 .
Cl3A_12 CA_12 Cl1A_12 108.5(13) . .
Cl3A_12 CA_12 Cl2A_12 115.4(13) . .
Cl1A_12 CA_12 Cl2A_12 122.6(16) . .
Cl3A_12 CA_12 H0A_12 102.4 . .
Cl1A_12 CA_12 H0A_12 102.4 . .
Cl2A_12 CA_12 H0A_12 102.4 . .
Cl2B_12 CB_12 Cl1B_12 100.9(16) . .
Cl2B_12 CB_12 Cl3B_12 108.4(19) . .
Cl1B_12 CB_12 Cl3B_12 107.6(19) . .
Cl2B_12 CB_12 H0B_12 113.0 . .
Cl1B_12 CB_12 H0B_12 113.0 . .
Cl3B_12 CB_12 H0B_12 113.0 . .
Cl3C_12 CC_12 Cl1C_12 114(2) . .
Cl3C_12 CC_12 Cl2C_12 103.5(14) . .
Cl1C_12 CC_12 Cl2C_12 110(2) . .
Cl3C_12 CC_12 H0C_12 109.6 . .
Cl1C_12 CC_12 H0C_12 109.6 . .
Cl2C_12 CC_12 H0C_12 109.6 . .

loop_
_geom_bond_atom_site_label_1
_geom_bond_atom_site_label_2
_geom_bond_distance
_geom_bond_site_symmetry_2
C1_1 C2_1 1.401(8) 16_454
C1_1 C2_1 1.401(8) .
C1_1 B1_1 1.565(11) .
C2_1 C3_1 1.398(11) .
C2_1 C5_1 1.513(10) .
C3_1 C4_1 1.366(12) .
C3_1 H3_1 0.9500 .
C4_1 C3_1 1.366(12) 16_454
C4_1 C6_1 1.60(2) .
C5_1 H5A_1 0.9800 .
C5_1 H5B_1 0.9800 .
C5_1 H5C_1 0.9800 .
C6_1 H6A_1 0.9559 .
C6_1 H6B_1 0.9559 .
C6_1 H6C_1 0.9559 .
B1_1 N1_1 1.443(5) 16_454
B1_1 N1_1 1.443(5) .
N2_1 C52_1 1.449(8) .
N2_1 B2_1 1.450(5) 16_454
N2_1 B2_1 1.450(5) .
C52_1 C53_1 1.373(6) 16_454
C52_1 C53_1 1.373(6) .
C53_1 C54_1 1.386(7) .
C53_1 H53_1 0.9500 .
C54_1 C55_1 1.394(6) .
C54_1 H54_1 0.9500 .
C55_1 C54_1 1.394(6) 16_454
C55_1 C56_1 1.491(10) .
C56_1 C57B_1 1.398(6) .
C56_1 C57A_1 1.398(6) .
C56_1 C57B_1 1.398(6) 16_454
C56_1 C57A_1 1.398(6) 16_454
C59_1 C58_1 1.405(5) 16_454
C59_1 C58_1 1.405(5) .
C59_1 C72_1 1.486(8) .
C72_1 C73_1 1.390(5) .
C72_1 C73_1 1.390(5) 16_454
C73_1 C74_1 1.373(7) .
C73_1 H73_1 0.9500 .
C74_1 C75_1 1.378(6) .
C74_1 H74_1 0.9500 .
C75_1 C74_1 1.378(6) 16_454
C75_1 H75_1 0.9500 .
C66_1 C71_1 1.379(6) .
C66_1 C67_1 1.388(6) .
C66_1 C58_1 1.476(6) .
C67_1 C68_1 1.365(7) .
C67_1 H67_1 0.9500 .
C68_1 C69_1 1.350(7) .
C68_1 H68_1 0.9500 .
C69_1 C70_1 1.364(8) .
C69_1 H69_1 0.9500 .
C70_1 C71_1 1.387(7) .
C70_1 H70_1 0.9500 .
C71_1 H71_1 0.9500 .
C58_1 C57B_1 1.403(6) .
C58_1 C57A_1 1.403(6) .
C57A_1 H57A_1 0.9500 .
C57B_1 C60B_1 1.489(10) .
C60B_1 C61B_1 1.393(11) .
C60B_1 C65B_1 1.436(13) .
C65B_1 C64B_1 1.361(13) .
C65B_1 H65_1 0.9500 .
C64B_1 C63B_1 1.397(13) .
C64B_1 H64_1 0.9500 .
C63B_1 C62B_1 1.419(14) .
C63B_1 H63B_1 0.9500 .
C62B_1 C61B_1 1.357(12) .
C62B_1 H62B_1 0.9500 .
C61B_1 H61B_1 0.9500 .
B2_1 N1_1 1.418(6) .
B2_1 C43_1 1.594(6) .
C43_1 C44_1 1.387(7) .
C43_1 C48_1 1.391(7) .
C48_1 C47_1 1.399(7) .
C48_1 C51_1 1.485(8) .
C51_1 H51A_1 0.9800 .
C51_1 H51B_1 0.9800 .
C51_1 H51C_1 0.9800 .
C47_1 C46_1 1.381(9) .
C47_1 H47_1 0.9500 .
C46_1 C45_1 1.360(9) .
C46_1 C50_1 1.530(8) .
C50_1 H50A_1 0.9800 .
C50_1 H50B_1 0.9800 .
C50_1 H50C_1 0.9800 .
C45_1 C44_1 1.393(7) .
C45_1 H45_1 0.9500 .
C44_1 C49_1 1.501(8) .
C49_1 H49A_1 0.9800 .
C49_1 H49B_1 0.9800 .
C49_1 H49C_1 0.9800 .
N1_1 C7_1 1.447(5) .
C7_1 C12_1 1.374(6) .
C7_1 C8_1 1.378(7) .
C12_1 C11_1 1.381(6) .
C12_1 H12_1 0.9500 .
C11_1 C10_1 1.355(7) .
C11_1 H11_1 0.9500 .
C8_1 C9_1 1.370(7) .
C8_1 H8_1 0.9500 .
C9_1 C10_1 1.372(7) .
C9_1 H9_1 0.9500 .
C10_1 C13_1 1.515(6) .
C13_1 C18_1 1.386(8) .
C13_1 C14_1 1.406(8) .
C18_1 C17_1 1.371(7) .
C18_1 H18_1 0.9500 .
C17_1 C16_1 1.433(8) .
C17_1 C37_1 1.512(9) .
C37_1 C38_1 1.365(9) .
C37_1 C42_1 1.412(10) .
C42_1 C41_1 1.414(11) .
C42_1 H42_1 0.9500 .
C41_1 C40_1 1.337(12) .
C41_1 H41_1 0.9500 .
C40_1 C39_1 1.358(11) .
C40_1 H40_1 0.9500 .
C39_1 C38_1 1.384(9) .
C39_1 H39_1 0.9500 .
C38_1 H38_1 0.9500 .
C16_1 C15_1 1.383(8) .
C16_1 C31_1 1.489(7) .
C31_1 C36_1 1.384(10) .
C31_1 C32_1 1.395(8) .
C36_1 C35_1 1.382(10) .
C36_1 H36_1 0.9500 .
C35_1 C34_1 1.372(13) .
C35_1 H35_1 0.9500 .
C34_1 C33_1 1.318(11) .
C34_1 H34_1 0.9500 .
C33_1 C32_1 1.393(8) .
C33_1 H33_1 0.9500 .
C32_1 H32_1 0.9500 .
C15_1 C14_1 1.434(7) .
C15_1 C25_1 1.435(9) .
C25_1 C26_1 1.378(10) .
C25_1 C30_1 1.405(10) .
C30_1 C29_1 1.291(11) .
C30_1 H30_1 0.9500 .
C29_1 C28_1 1.426(14) .
C29_1 H29_1 0.9500 .
C28_1 C27_1 1.422(13) .
C28_1 H28_1 0.9500 .
C27_1 C26_1 1.411(9) .
C27_1 H27_1 0.9500 .
C26_1 H26_1 0.9500 .
C14_1 C19_1 1.466(9) .
C20_1 C21_1 1.358(8) .
C20_1 C19_1 1.430(9) .
C20_1 H20_1 0.9500 .
C19_1 C24_1 1.396(8) .
C24_1 C23_1 1.358(12) .
C24_1 H24_1 0.9500 .
C23_1 C22_1 1.406(14) .
C23_1 H23_1 0.9500 .
C22_1 C21_1 1.405(10) .
C22_1 H22_1 0.9500 .
C21_1 H21_1 0.9500 .
Cl1_11 C_11 1.7356(19) .
Cl1_11 Cl1_11 1.918(5) 33_654
Cl1_11 Cl1_11 1.918(5) 32_454
C_11 Cl1_11 1.7355(19) 32_454
C_11 Cl1_11 1.7355(19) 33_654
C_11 Cl1_11 1.7356(19) 2_775
C_11 Cl1_11 1.7356(19) 3_575
C_11 Cl1_11 1.7357(19) 31_674
C_11 H0_11 1.046(4) .
Cl1A_12 CA_12 1.723(18) .
Cl2A_12 CA_12 1.728(17) .
Cl3A_12 CA_12 1.710(18) .
CA_12 H0A_12 1.0000 .
Cl1B_12 CB_12 1.76(2) .
Cl2B_12 CB_12 1.75(2) .
Cl3B_12 CB_12 1.77(2) .
CB_12 H0B_12 1.0000 .
Cl1C_12 CC_12 1.745(19) .
Cl2C_12 CC_12 1.750(19) .
Cl3C_12 CC_12 1.750(19) .
CC_12 H0C_12 1.0000 .

loop_
_geom_torsion_atom_site_label_1
_geom_torsion_atom_site_label_2
_geom_torsion_atom_site_label_3
_geom_torsion_atom_site_label_4
_geom_torsion
_geom_torsion_site_symmetry_1
_geom_torsion_site_symmetry_4
C2_1 C1_1 C2_1 C3_1 -4.6(9) 16_454 .
B1_1 C1_1 C2_1 C3_1 175.4(9) . .
C2_1 C1_1 C2_1 C5_1 177.9(11) 16_454 .
B1_1 C1_1 C2_1 C5_1 -2.1(11) . .
C1_1 C2_1 C3_1 C4_1 9.5(19) . .
C5_1 C2_1 C3_1 C4_1 -173.0(11) . .
C2_1 C3_1 C4_1 C3_1 -4.8(10) . 16_454
C2_1 C3_1 C4_1 C6_1 175.2(10) . .
C2_1 C1_1 B1_1 N1_1 -97.9(6) 16_454 16_454
C2_1 C1_1 B1_1 N1_1 82.1(6) . 16_454
C2_1 C1_1 B1_1 N1_1 82.1(6) 16_454 .
C2_1 C1_1 B1_1 N1_1 -97.9(6) . .
B2_1 N2_1 C52_1 C53_1 61.7(4) 16_454 16_454
B2_1 N2_1 C52_1 C53_1 -118.3(4) . 16_454
B2_1 N2_1 C52_1 C53_1 -118.3(4) 16_454 .
B2_1 N2_1 C52_1 C53_1 61.7(4) . .
C53_1 C52_1 C53_1 C54_1 0.9(4) 16_454 .
N2_1 C52_1 C53_1 C54_1 -179.1(4) . .
C52_1 C53_1 C54_1 C55_1 -1.8(8) . .
C53_1 C54_1 C55_1 C54_1 0.9(4) . 16_454
C53_1 C54_1 C55_1 C56_1 -179.1(4) . .
C54_1 C55_1 C56_1 C57B_1 45.9(4) 16_454 .
C54_1 C55_1 C56_1 C57B_1 -134.1(4) . .
C54_1 C55_1 C56_1 C57A_1 45.9(4) 16_454 .
C54_1 C55_1 C56_1 C57A_1 -134.1(4) . .
C54_1 C55_1 C56_1 C57B_1 -134.1(4) 16_454 16_454
C54_1 C55_1 C56_1 C57B_1 45.9(4) . 16_454
C54_1 C55_1 C56_1 C57A_1 -134.1(4) 16_454 16_454
C54_1 C55_1 C56_1 C57A_1 45.9(4) . 16_454
C58_1 C59_1 C72_1 C73_1 68.1(3) 16_454 .
C58_1 C59_1 C72_1 C73_1 -112.0(3) . .
C58_1 C59_1 C72_1 C73_1 -111.9(3) 16_454 16_454
C58_1 C59_1 C72_1 C73_1 68.1(3) . 16_454
C73_1 C72_1 C73_1 C74_1 -0.8(4) 16_454 .
C59_1 C72_1 C73_1 C74_1 179.2(4) . .
C72_1 C73_1 C74_1 C75_1 1.6(7) . .
C73_1 C74_1 C75_1 C74_1 -0.8(4) . 16_454
C71_1 C66_1 C67_1 C68_1 -0.6(7) . .
C58_1 C66_1 C67_1 C68_1 -178.4(5) . .
C66_1 C67_1 C68_1 C69_1 0.2(8) . .
C67_1 C68_1 C69_1 C70_1 0.0(9) . .
C68_1 C69_1 C70_1 C71_1 0.1(9) . .
C67_1 C66_1 C71_1 C70_1 0.8(8) . .
C58_1 C66_1 C71_1 C70_1 178.6(5) . .
C69_1 C70_1 C71_1 C66_1 -0.5(9) . .
C58_1 C59_1 C58_1 C57B_1 0.5(3) 16_454 .
C72_1 C59_1 C58_1 C57B_1 -179.5(3) . .
C58_1 C59_1 C58_1 C57A_1 0.5(3) 16_454 .
C72_1 C59_1 C58_1 C57A_1 -179.5(3) . .
C58_1 C59_1 C58_1 C66_1 179.8(5) 16_454 .
C72_1 C59_1 C58_1 C66_1 -0.2(5) . .
C71_1 C66_1 C58_1 C59_1 58.1(6) . .
C67_1 C66_1 C58_1 C59_1 -124.2(4) . .
C71_1 C66_1 C58_1 C57B_1 -122.6(5) . .
C67_1 C66_1 C58_1 C57B_1 55.2(6) . .
C71_1 C66_1 C58_1 C57A_1 -122.6(5) . .
C67_1 C66_1 C58_1 C57A_1 55.2(6) . .
C57A_1 C56_1 C57A_1 C58_1 0.5(3) 16_454 .
C55_1 C56_1 C57A_1 C58_1 -179.5(3) . .
C59_1 C58_1 C57A_1 C56_1 -0.9(7) . .
C66_1 C58_1 C57A_1 C56_1 179.7(4) . .
C57B_1 C56_1 C57B_1 C58_1 0.5(3) 16_454 .
C55_1 C56_1 C57B_1 C58_1 -179.5(3) . .
C57B_1 C56_1 C57B_1 C60B_1 169.9(6) 16_454 .
C55_1 C56_1 C57B_1 C60B_1 -10.1(6) . .
C59_1 C58_1 C57B_1 C56_1 -0.9(7) . .
C66_1 C58_1 C57B_1 C56_1 179.7(4) . .
C59_1 C58_1 C57B_1 C60B_1 -170.4(5) . .
C66_1 C58_1 C57B_1 C60B_1 10.3(7) . .
C56_1 C57B_1 C60B_1 C61B_1 68.7(8) . .
C58_1 C57B_1 C60B_1 C61B_1 -121.6(7) . .
C56_1 C57B_1 C60B_1 C65B_1 -112.9(8) . .
C58_1 C57B_1 C60B_1 C65B_1 56.8(10) . .
C61B_1 C60B_1 C65B_1 C64B_1 -3.3(13) . .
C57B_1 C60B_1 C65B_1 C64B_1 178.2(8) . .
C60B_1 C65B_1 C64B_1 C63B_1 -0.4(15) . .
C65B_1 C64B_1 C63B_1 C62B_1 5.9(16) . .
C64B_1 C63B_1 C62B_1 C61B_1 -7.7(15) . .
C63B_1 C62B_1 C61B_1 C60B_1 4.1(14) . .
C65B_1 C60B_1 C61B_1 C62B_1 1.4(13) . .
C57B_1 C60B_1 C61B_1 C62B_1 180.0(8) . .
C52_1 N2_1 B2_1 N1_1 179.0(3) . .
B2_1 N2_1 B2_1 N1_1 -1.0(3) 16_454 .
C52_1 N2_1 B2_1 C43_1 -0.7(5) . .
B2_1 N2_1 B2_1 C43_1 179.3(5) 16_454 .
N1_1 B2_1 C43_1 C44_1 -106.2(6) . .
N2_1 B2_1 C43_1 C44_1 73.4(6) . .
N1_1 B2_1 C43_1 C48_1 77.9(7) . .
N2_1 B2_1 C43_1 C48_1 -102.4(5) . .
C44_1 C43_1 C48_1 C47_1 -3.7(8) . .
B2_1 C43_1 C48_1 C47_1 172.2(5) . .
C44_1 C43_1 C48_1 C51_1 177.9(5) . .
B2_1 C43_1 C48_1 C51_1 -6.2(8) . .
C43_1 C48_1 C47_1 C46_1 1.2(9) . .
C51_1 C48_1 C47_1 C46_1 179.6(6) . .
C48_1 C47_1 C46_1 C45_1 1.1(9) . .
C48_1 C47_1 C46_1 C50_1 179.6(6) . .
C47_1 C46_1 C45_1 C44_1 -0.9(9) . .
C50_1 C46_1 C45_1 C44_1 -179.3(5) . .
C48_1 C43_1 C44_1 C45_1 4.0(7) . .
B2_1 C43_1 C44_1 C45_1 -171.9(5) . .
C48_1 C43_1 C44_1 C49_1 -176.4(5) . .
B2_1 C43_1 C44_1 C49_1 7.7(7) . .
C46_1 C45_1 C44_1 C43_1 -1.7(8) . .
C46_1 C45_1 C44_1 C49_1 178.7(5) . .
N2_1 B2_1 N1_1 B1_1 2.1(6) . .
C43_1 B2_1 N1_1 B1_1 -178.3(4) . .
N2_1 B2_1 N1_1 C7_1 -179.2(4) . .
C43_1 B2_1 N1_1 C7_1 0.4(7) . .
N1_1 B1_1 N1_1 B2_1 -1.1(3) 16_454 .
C1_1 B1_1 N1_1 B2_1 178.9(3) . .
N1_1 B1_1 N1_1 C7_1 -179.8(4) 16_454 .
C1_1 B1_1 N1_1 C7_1 0.2(4) . .
B2_1 N1_1 C7_1 C12_1 73.5(6) . .
B1_1 N1_1 C7_1 C12_1 -107.7(5) . .
B2_1 N1_1 C7_1 C8_1 -109.5(6) . .
B1_1 N1_1 C7_1 C8_1 69.2(6) . .
C8_1 C7_1 C12_1 C11_1 0.9(8) . .
N1_1 C7_1 C12_1 C11_1 178.0(4) . .
C7_1 C12_1 C11_1 C10_1 -1.1(8) . .
C12_1 C7_1 C8_1 C9_1 0.4(10) . .
N1_1 C7_1 C8_1 C9_1 -176.7(6) . .
C7_1 C8_1 C9_1 C10_1 -1.5(11) . .
C12_1 C11_1 C10_1 C9_1 0.0(9) . .
C12_1 C11_1 C10_1 C13_1 -180.0(5) . .
C8_1 C9_1 C10_1 C11_1 1.3(11) . .
C8_1 C9_1 C10_1 C13_1 -178.8(7) . .
C11_1 C10_1 C13_1 C18_1 71.0(8) . .
C9_1 C10_1 C13_1 C18_1 -109.0(7) . .
C11_1 C10_1 C13_1 C14_1 -110.8(7) . .
C9_1 C10_1 C13_1 C14_1 69.2(8) . .
C14_1 C13_1 C18_1 C17_1 -1.9(8) . .
C10_1 C13_1 C18_1 C17_1 176.3(5) . .
C13_1 C18_1 C17_1 C16_1 0.3(8) . .
C13_1 C18_1 C17_1 C37_1 177.7(5) . .
C18_1 C17_1 C37_1 C38_1 -126.2(7) . .
C16_1 C17_1 C37_1 C38_1 51.1(9) . .
C18_1 C17_1 C37_1 C42_1 56.4(9) . .
C16_1 C17_1 C37_1 C42_1 -126.3(6) . .
C38_1 C37_1 C42_1 C41_1 2.7(10) . .
C17_1 C37_1 C42_1 C41_1 -179.8(6) . .
C37_1 C42_1 C41_1 C40_1 -2.1(12) . .
C42_1 C41_1 C40_1 C39_1 1.0(14) . .
C41_1 C40_1 C39_1 C38_1 -0.5(14) . .
C42_1 C37_1 C38_1 C39_1 -2.3(11) . .
C17_1 C37_1 C38_1 C39_1 -179.8(7) . .
C40_1 C39_1 C38_1 C37_1 1.2(13) . .
C18_1 C17_1 C16_1 C15_1 0.6(8) . .
C37_1 C17_1 C16_1 C15_1 -176.7(6) . .
C18_1 C17_1 C16_1 C31_1 -179.3(5) . .
C37_1 C17_1 C16_1 C31_1 3.4(9) . .
C15_1 C16_1 C31_1 C36_1 -119.3(8) . .
C17_1 C16_1 C31_1 C36_1 60.6(9) . .
C15_1 C16_1 C31_1 C32_1 60.7(8) . .
C17_1 C16_1 C31_1 C32_1 -119.4(7) . .
C32_1 C31_1 C36_1 C35_1 0.9(13) . .
C16_1 C31_1 C36_1 C35_1 -179.1(8) . .
C31_1 C36_1 C35_1 C34_1 2.2(16) . .
C36_1 C35_1 C34_1 C33_1 -2.5(16) . .
C35_1 C34_1 C33_1 C32_1 -0.6(14) . .
C34_1 C33_1 C32_1 C31_1 3.7(10) . .
C36_1 C31_1 C32_1 C33_1 -3.8(10) . .
C16_1 C31_1 C32_1 C33_1 176.2(6) . .
C17_1 C16_1 C15_1 C14_1 0.1(8) . .
C31_1 C16_1 C15_1 C14_1 180.0(5) . .
C17_1 C16_1 C15_1 C25_1 -178.5(6) . .
C31_1 C16_1 C15_1 C25_1 1.4(9) . .
C16_1 C15_1 C25_1 C26_1 -115.5(7) . .
C14_1 C15_1 C25_1 C26_1 65.8(7) . .
C16_1 C15_1 C25_1 C30_1 67.0(7) . .
C14_1 C15_1 C25_1 C30_1 -111.6(7) . .
C26_1 C25_1 C30_1 C29_1 -1.9(9) . .
C15_1 C25_1 C30_1 C29_1 175.6(6) . .
C25_1 C30_1 C29_1 C28_1 0.7(11) . .
C30_1 C29_1 C28_1 C27_1 -0.1(11) . .
C29_1 C28_1 C27_1 C26_1 0.8(10) . .
C30_1 C25_1 C26_1 C27_1 2.6(8) . .
C15_1 C25_1 C26_1 C27_1 -174.9(5) . .
C28_1 C27_1 C26_1 C25_1 -2.1(9) . .
C18_1 C13_1 C14_1 C15_1 2.5(8) . .
C10_1 C13_1 C14_1 C15_1 -175.7(5) . .
C18_1 C13_1 C14_1 C19_1 -179.1(5) . .
C10_1 C13_1 C14_1 C19_1 2.7(8) . .
C16_1 C15_1 C14_1 C13_1 -1.6(8) . .
C25_1 C15_1 C14_1 C13_1 177.0(6) . .
C16_1 C15_1 C14_1 C19_1 180.0(5) . .
C25_1 C15_1 C14_1 C19_1 -1.4(8) . .
C21_1 C20_1 C19_1 C24_1 -0.3(8) . .
C21_1 C20_1 C19_1 C14_1 -178.1(5) . .
C13_1 C14_1 C19_1 C24_1 -109.9(6) . .
C15_1 C14_1 C19_1 C24_1 68.5(8) . .
C13_1 C14_1 C19_1 C20_1 67.8(7) . .
C15_1 C14_1 C19_1 C20_1 -113.8(6) . .
C20_1 C19_1 C24_1 C23_1 0.7(10) . .
C14_1 C19_1 C24_1 C23_1 178.5(6) . .
C19_1 C24_1 C23_1 C22_1 -0.9(12) . .
C24_1 C23_1 C22_1 C21_1 0.7(12) . .
C19_1 C20_1 C21_1 C22_1 0.1(8) . .
C23_1 C22_1 C21_1 C20_1 -0.2(10) . .
Cl1_11 Cl1_11 C_11 Cl1_11 129.6(4) 33_654 32_454
Cl1_11 Cl1_11 C_11 Cl1_11 -129.6(4) 32_454 33_654
Cl1_11 Cl1_11 C_11 Cl1_11 -50.4(4) 33_654 2_775
Cl1_11 Cl1_11 C_11 Cl1_11 180.004(1) 32_454 2_775
Cl1_11 Cl1_11 C_11 Cl1_11 179.993(1) 33_654 3_575
Cl1_11 Cl1_11 C_11 Cl1_11 50.4(4) 32_454 3_575
